data_1510941
loop_
_publ_author_name
'Sil'nitskaya, G.B.'
'Medvedev, A.V.'
'Pakhomov, V.I.'
'Dzhurinskii, B.F.'

_publ_section_title
;
 The crystal structure of neodymium metaborate
;
_journal_name_full 'Izvestiya Akademii Nauk SSSR, Neorganicheskie Materialy'
_journal_page_first 1259
_journal_page_last 1263
_journal_volume 8
_journal_year 1972
_chemical_formula_sum 'B3 Nd O6'
_chemical_name_systematic 'Nd (B O2)3'
_space_group_IT_number 15
_symmetry_space_group_name_Hall '-I 2yc'
_symmetry_space_group_name_H-M 'I 1 2/c 1'
_cell_angle_alpha 90
_cell_angle_beta 94
_cell_angle_gamma 90
_cell_formula_units_Z 4
_cell_length_a 6.4
_cell_length_b 8.08
_cell_length_c 8.03
_cell_volume 414.236
_citation_journal_id_ASTM IVNMAW
_cod_data_source_file boron_470.cif
_cod_data_source_block B3Nd1O6
_cod_original_cell_volume 414.2358
_cod_original_sg_symbol_Hall '-C 2yc (x,y,-x+z)'
_cod_original_formula_sum 'B3 Nd1 O6'
_cod_database_code 1510941

loop_
_symmetry_equiv_pos_as_xyz
x,y,z
-x,y,-z+1/2
-x,-y,-z
x,-y,z-1/2
x+1/2,y+1/2,z+1/2
-x+1/2,y+1/2,-z+1
-x+1/2,-y+1/2,-z+1/2
x+1/2,-y+1/2,z

loop_
_atom_site_label
_atom_site_type_symbol
_atom_site_fract_x
_atom_site_fract_y
_atom_site_fract_z
_atom_site_occupancy
_atom_site_U_iso_or_equiv
O3 O-2 0.033 0.849 0.057 1 0.0
B2 B+3 0.103 0.313 0.517 1 0.0
O2 O-2 0.157 0.552 0.161 1 0.0
B1 B+3 0 0.469 0.25 1 0.0
Nd1 Nd+3 0 0.049 0.25 1 0.0
O1 O-2 0.155 0.367 0.346 1 0.0
